data_4074170
loop_
_publ_author_name
'Fern\'andez, Ignacio'
'Pregosin, Paul S.'
'Albinati, Alberto'
'Rizzato, Silvia'

_publ_section_title
;
 X-ray Diffraction, PGSE Diffusion, and Related NMR Studies on a Series of
 Cp*-Based Ru(IV)(Cp*)(\h3-CH2&#x2212;CH&#x2212;CHPh) Allyl Complexes
;
_journal_issue 19
_journal_name_full Organometallics
_journal_page_first 4520
_journal_paper_doi 10.1021/om060448u
_journal_volume 25
_journal_year 2006
_chemical_formula_sum 'C10 H10 Cl4 Ru2'
_chemical_formula_weight 474.12
_space_group_IT_number 15
_symmetry_cell_setting monoclinic
_symmetry_space_group_name_Hall '-C 2yc'
_symmetry_space_group_name_H-M 'C 1 2/c 1'
_atom_sites_solution_hydrogens geom
_atom_sites_solution_primary direct
_atom_sites_solution_secondary difmap
_audit_creation_method SHELXL-97
_cell_angle_alpha 90.000(5)
_cell_angle_beta 99.121(5)
_cell_angle_gamma 90.000(5)
_cell_formula_units_Z 4
_cell_length_a 6.9875(15)
_cell_length_b 12.489(3)
_cell_length_c 14.649(3)
_cell_measurement_reflns_used 835
_cell_measurement_temperature 120(2)
_cell_measurement_theta_max 25.0
_cell_measurement_theta_min 3.3
_cell_volume 1262.2(5)
_computing_cell_refinement 'SAINTPLUS  (Bruker AXS, 1999)'
_computing_data_collection 'SMART      (Bruker AXS, 2001)'
_computing_data_reduction 'SAINTPLUS  (Bruker AXS, 1999)'
_computing_molecular_graphics 'ORTEP for Windows v1.074 (L.J. Farrugia 1997)'
_computing_publication_material 'WinGX v1.64.05(L.J. Farrugia,J. Appl. Cryst.,1999,32, 837)'
_computing_structure_refinement 'SHELXL-97 (Sheldrick, 1997)'
_computing_structure_solution 'SHELXS-97 (Sheldrick, 1990)'
_diffrn_ambient_temperature 120(2)
_diffrn_measured_fraction_theta_full 0.472
_diffrn_measured_fraction_theta_max 0.472
_diffrn_measurement_device_type 'Bruker SMART CCD'
_diffrn_measurement_method 'phi and omega scans'
_diffrn_radiation_monochromator graphite
_diffrn_radiation_source 'fine-focus sealed tube'
_diffrn_radiation_type MoK\a
_diffrn_radiation_wavelength 0.71073
_diffrn_reflns_av_R_equivalents 0.0287
_diffrn_reflns_av_sigmaI/netI 0.0209
_diffrn_reflns_limit_h_max 8
_diffrn_reflns_limit_h_min -8
_diffrn_reflns_limit_k_max 14
_diffrn_reflns_limit_k_min -14
_diffrn_reflns_limit_l_max 17
_diffrn_reflns_limit_l_min -17
_diffrn_reflns_number 5262
_diffrn_reflns_theta_full 25.01
_diffrn_reflns_theta_max 25.01
_diffrn_reflns_theta_min 2.82
_exptl_absorpt_coefficient_mu 3.205
_exptl_absorpt_correction_T_max 1.00000
_exptl_absorpt_correction_T_min 0.85234
_exptl_absorpt_correction_type 'empirical, multi scan'
_exptl_absorpt_process_details 'Sadabs 2.01 (Bruker AXS, 1999)'
_exptl_crystal_colour red
_exptl_crystal_density_diffrn 2.495
_exptl_crystal_density_method 'not measured'
_exptl_crystal_description platelike
_exptl_crystal_F_000 904
_exptl_crystal_size_max 0.05
_exptl_crystal_size_mid 0.03
_exptl_crystal_size_min 0.02
_refine_diff_density_max 0.652
_refine_diff_density_min -0.375
_refine_diff_density_rms 0.087
_refine_ls_extinction_coef 'not refined'
_refine_ls_extinction_method none
_refine_ls_goodness_of_fit_ref 1.016
_refine_ls_hydrogen_treatment riding
_refine_ls_matrix_type full
_refine_ls_number_parameters 73
_refine_ls_number_reflns 1106
_refine_ls_number_restraints 0
_refine_ls_restrained_S_all 1.016
_refine_ls_R_factor_all 0.0201
_refine_ls_R_factor_gt 0.0175
_refine_ls_shift/su_max 0.008
_refine_ls_shift/su_mean 0.002
_refine_ls_structure_factor_coef Fsqd
_refine_ls_weighting_details 'w=1/[\s^2^(Fo^2^)+(0.0260P)^2^+2.1438P] where P=(Fo^2^+2Fc^2^)/3'
_refine_ls_weighting_scheme calc
_refine_ls_wR_factor_gt 0.0441
_refine_ls_wR_factor_ref 0.0453
_reflns_number_gt 1012
_reflns_number_total 1106
_reflns_threshold_expression >2sigma(I)
_cod_data_source_file om060448usi20060522_073239.cif
_cod_data_source_block preg95
_cod_depositor_comments
;
The following automatic conversions were performed:

'_symmetry_cell_setting' value 'Monoclinic' changed to 'monoclinic'
according to /home/saulius/struct/CIF-dictionaries/cif_core.dic
dictionary named 'cif_core.dic' version 2.4.1 from 2010-06-29.

Automatic conversion script
Id: cif_fix_values 1715 2011-07-08 13:25:40Z adriana 

The following automatic conversions were performed:

'_refine_ls_weighting_scheme' value 'calc
w=1/[\s^2^(Fo^2^)+(0.0260P)^2^+2.1438P] where P=(Fo^2^+2Fc^2^)/3' was
changed to 'calc'. New tag '_refine_ls_weighting_details' was
created. The value of the new tag was set to
'w=1/[\s^2^(Fo^2^)+(0.0260P)^2^+2.1438P] where P=(Fo^2^+2Fc^2^)/3'.

Automatic conversion script
Id: cif_fix_values 3143 2015-03-26 13:38:13Z robertas 
;
_cod_original_cell_volume 1262.3(5)
_cod_original_sg_symbol_H-M C2/c
_cod_database_code 4074170
_compound_number 5

loop_
_symmetry_equiv_pos_as_xyz
'x, y, z'
'-x, y, -z+1/2'
'x+1/2, y+1/2, z'
'-x+1/2, y+1/2, -z+1/2'
'-x, -y, -z'
'x, -y, z-1/2'
'-x+1/2, -y+1/2, -z'
'x+1/2, -y+1/2, z-1/2'

loop_
_atom_site_label
_atom_site_type_symbol
_atom_site_fract_x
_atom_site_fract_y
_atom_site_fract_z
_atom_site_U_iso_or_equiv
_atom_site_adp_type
_atom_site_occupancy
_atom_site_calc_flag
_atom_site_refinement_flags
Ru Ru 0.36749(3) 0.040628(16) 0.668742(14) 0.01513(10) Uani 1 d .
Cl2 Cl 0.26612(10) -0.12812(5) 0.60164(5) 0.02458(17) Uani 1 d .
Cl1 Cl 0.31142(9) -0.02853(5) 0.81202(5) 0.01923(16) Uani 1 d .
C1 C 0.3874(4) 0.1589(2) 0.5567(2) 0.0296(7) Uani 1 d .
H1 H 0.4848 0.1587 0.5183 0.036 Uiso 1 calc R
C2 C 0.2089(5) 0.1066(2) 0.5387(2) 0.0290(7) Uani 1 d .
H2 H 0.1641 0.0650 0.4852 0.035 Uiso 1 calc R
C3 C 0.1044(4) 0.1257(2) 0.6132(2) 0.0237(6) Uani 1 d .
H3 H -0.0208 0.0991 0.6184 0.028 Uiso 1 calc R
C4 C 0.2220(4) 0.1916(2) 0.6779(2) 0.0219(6) Uani 1 d .
H4 H 0.1898 0.2173 0.7345 0.026 Uiso 1 calc R
C5 C 0.3973(4) 0.2125(2) 0.6429(2) 0.0252(6) Uani 1 d .
H5 H 0.5024 0.2548 0.6721 0.030 Uiso 1 calc R

loop_
_atom_site_aniso_label
_atom_site_aniso_U_11
_atom_site_aniso_U_22
_atom_site_aniso_U_33
_atom_site_aniso_U_23
_atom_site_aniso_U_13
_atom_site_aniso_U_12
Ru 0.01596(14) 0.01305(14) 0.01684(15) 0.00125(7) 0.00409(9) -0.00068(7)
Cl2 0.0277(4) 0.0197(3) 0.0270(4) -0.0048(3) 0.0063(3) -0.0075(3)
Cl1 0.0196(3) 0.0190(3) 0.0203(4) 0.0022(2) 0.0069(3) -0.0020(2)
C1 0.0330(17) 0.0268(16) 0.0322(17) 0.0169(13) 0.0151(14) 0.0100(13)
C2 0.0402(17) 0.0234(15) 0.0218(15) 0.0073(12) -0.0003(13) 0.0054(13)
C3 0.0204(14) 0.0215(14) 0.0284(16) 0.0058(11) 0.0008(12) 0.0040(11)
C4 0.0232(14) 0.0155(13) 0.0270(15) 0.0057(11) 0.0040(12) 0.0052(11)
C5 0.0227(14) 0.0144(13) 0.0369(18) 0.0090(12) -0.0003(13) 0.0004(11)

loop_
_atom_type_symbol
_atom_type_description
_atom_type_scat_dispersion_real
_atom_type_scat_dispersion_imag
_atom_type_scat_source
C C 0.0033 0.0016 'International Tables Vol C Tables 4.2.6.8 and 6.1.1.4'
H H 0.0000 0.0000 'International Tables Vol C Tables 4.2.6.8 and 6.1.1.4'
Cl Cl 0.1484 0.1585 'International Tables Vol C Tables 4.2.6.8 and 6.1.1.4'
Ru Ru -1.2594 0.8363 'International Tables Vol C Tables 4.2.6.8 and 6.1.1.4'

loop_
_geom_angle_atom_site_label_1
_geom_angle_atom_site_label_2
_geom_angle_atom_site_label_3
_geom_angle
_geom_angle_site_symmetry_1
_geom_angle_site_symmetry_3
C4 Ru C3 38.22(11) . .
C4 Ru C5 38.20(10) . .
C3 Ru C5 63.50(10) . .
C4 Ru C2 63.23(11) . .
C3 Ru C2 38.04(11) . .
C5 Ru C2 62.23(11) . .
C4 Ru C1 63.31(11) . .
C3 Ru C1 63.04(11) . .
C5 Ru C1 37.44(12) . .
C2 Ru C1 36.68(12) . .
C4 Ru Cl1 96.82(8) . .
C3 Ru Cl1 105.25(8) . .
C5 Ru Cl1 123.04(8) . .
C2 Ru Cl1 140.67(8) . .
C1 Ru Cl1 159.44(8) . .
C4 Ru Cl1 139.04(8) . 2_656
C3 Ru Cl1 161.89(8) . 2_656
C5 Ru Cl1 105.19(7) . 2_656
C2 Ru Cl1 124.97(8) . 2_656
C1 Ru Cl1 99.22(8) . 2_656
Cl1 Ru Cl1 92.76(3) . 2_656
C4 Ru Cl2 133.32(8) . .
C3 Ru Cl2 95.72(8) . .
C5 Ru Cl2 145.38(8) . .
C2 Ru Cl2 84.17(8) . .
C1 Ru Cl2 109.36(9) . .
Cl1 Ru Cl2 87.87(3) . .
Cl1 Ru Cl2 86.61(3) 2_656 .
C4 Ru Ru 101.77(8) . 2_656
C3 Ru Ru 137.16(8) . 2_656
C5 Ru Ru 94.56(8) . 2_656
C2 Ru Ru 156.41(8) . 2_656
C1 Ru Ru 121.38(9) . 2_656
Cl1 Ru Ru 54.48(2) . 2_656
Cl1 Ru Ru 53.822(19) 2_656 2_656
Cl2 Ru Ru 117.89(2) . 2_656
Ru Cl1 Ru 71.70(2) . 2_656
C2 C1 C5 107.8(3) . .
C2 C1 Ru 70.82(16) . .
C5 C1 Ru 70.00(15) . .
C1 C2 C3 109.1(3) . .
C1 C2 Ru 72.51(17) . .
C3 C2 Ru 69.46(16) . .
C4 C3 C2 107.2(3) . .
C4 C3 Ru 70.46(16) . .
C2 C3 Ru 72.49(16) . .
C3 C4 C5 107.9(3) . .
C3 C4 Ru 71.31(15) . .
C5 C4 Ru 72.39(15) . .
C1 C5 C4 108.0(3) . .
C1 C5 Ru 72.56(16) . .
C4 C5 Ru 69.41(14) . .

loop_
_geom_bond_atom_site_label_1
_geom_bond_atom_site_label_2
_geom_bond_distance
_geom_bond_site_symmetry_2
Ru C4 2.156(3) .
Ru C3 2.167(3) .
Ru C5 2.195(3) .
Ru C2 2.207(3) .
Ru C1 2.229(3) .
Ru Cl1 2.3591(8) .
Ru Cl1 2.3788(8) 2_656
Ru Cl2 2.3851(8) .
Ru Ru 2.7748(6) 2_656
Cl1 Ru 2.3788(8) 2_656
C1 C2 1.396(5) .
C1 C5 1.420(5) .
C2 C3 1.426(4) .
C3 C4 1.415(4) .
C4 C5 1.424(4) .

loop_
_geom_torsion_atom_site_label_1
_geom_torsion_atom_site_label_2
_geom_torsion_atom_site_label_3
_geom_torsion_atom_site_label_4
_geom_torsion
_geom_torsion_site_symmetry_1
_geom_torsion_site_symmetry_4
C4 Ru Cl1 Ru -99.62(8) . 2_656
C3 Ru Cl1 Ru -137.66(8) . 2_656
C5 Ru Cl1 Ru -69.65(9) . 2_656
C2 Ru Cl1 Ru -154.88(13) . 2_656
C1 Ru Cl1 Ru -85.3(2) . 2_656
Cl1 Ru Cl1 Ru 40.49(3) 2_656 2_656
Cl2 Ru Cl1 Ru 126.99(2) . 2_656
C4 Ru C1 C2 -80.27(19) . .
C3 Ru C1 C2 -37.23(18) . .
C5 Ru C1 C2 -118.1(2) . .
Cl1 Ru C1 C2 -96.2(3) . .
Cl1 Ru C1 C2 138.95(16) 2_656 .
Cl2 Ru C1 C2 49.32(18) . .
Ru Ru C1 C2 -168.03(15) 2_656 .
C4 Ru C1 C5 37.80(16) . .
C3 Ru C1 C5 80.84(17) . .
C2 Ru C1 C5 118.1(2) . .
Cl1 Ru C1 C5 21.9(3) . .
Cl1 Ru C1 C5 -102.98(15) 2_656 .
Cl2 Ru C1 C5 167.38(14) . .
Ru Ru C1 C5 -49.96(18) 2_656 .
C5 C1 C2 C3 -0.4(3) . .
Ru C1 C2 C3 60.1(2) . .
C5 C1 C2 Ru -60.54(19) . .
C4 Ru C2 C1 80.51(19) . .
C3 Ru C2 C1 119.0(3) . .
C5 Ru C2 C1 37.32(17) . .
Cl1 Ru C2 C1 146.56(15) . .
Cl1 Ru C2 C1 -52.3(2) 2_656 .
Cl2 Ru C2 C1 -134.01(17) . .
Ru Ru C2 C1 26.3(3) 2_656 .
C4 Ru C2 C3 -38.44(17) . .
C5 Ru C2 C3 -81.63(18) . .
C1 Ru C2 C3 -119.0(3) . .
Cl1 Ru C2 C3 27.6(2) . .
Cl1 Ru C2 C3 -171.24(13) 2_656 .
Cl2 Ru C2 C3 107.03(17) . .
Ru Ru C2 C3 -92.7(2) 2_656 .
C1 C2 C3 C4 0.3(3) . .
Ru C2 C3 C4 62.29(18) . .
C1 C2 C3 Ru -62.0(2) . .
C5 Ru C3 C4 -38.18(17) . .
C2 Ru C3 C4 -116.2(2) . .
C1 Ru C3 C4 -80.30(18) . .
Cl1 Ru C3 C4 81.52(16) . .
Cl1 Ru C3 C4 -92.5(3) 2_656 .
Cl2 Ru C3 C4 170.87(15) . .
Ru Ru C3 C4 27.8(2) 2_656 .
C4 Ru C3 C2 116.2(2) . .
C5 Ru C3 C2 78.02(19) . .
C1 Ru C3 C2 35.90(18) . .
Cl1 Ru C3 C2 -162.28(16) . .
Cl1 Ru C3 C2 23.7(4) 2_656 .
Cl2 Ru C3 C2 -72.93(17) . .
Ru Ru C3 C2 143.99(15) 2_656 .
C2 C3 C4 C5 0.0(3) . .
Ru C3 C4 C5 63.60(18) . .
C2 C3 C4 Ru -63.62(19) . .
C5 Ru C4 C3 116.6(2) . .
C2 Ru C4 C3 38.26(17) . .
C1 Ru C4 C3 79.52(19) . .
Cl1 Ru C4 C3 -106.05(16) . .
Cl1 Ru C4 C3 151.72(13) 2_656 .
Cl2 Ru C4 C3 -12.5(2) . .
Ru Ru C4 C3 -161.11(15) 2_656 .
C3 Ru C4 C5 -116.6(2) . .
C2 Ru C4 C5 -78.30(19) . .
C1 Ru C4 C5 -37.05(18) . .
Cl1 Ru C4 C5 137.39(16) . .
Cl1 Ru C4 C5 35.2(2) 2_656 .
Cl2 Ru C4 C5 -129.10(15) . .
Ru Ru C4 C5 82.33(17) 2_656 .
C2 C1 C5 C4 0.4(3) . .
Ru C1 C5 C4 -60.66(18) . .
C2 C1 C5 Ru 61.1(2) . .
C3 C4 C5 C1 -0.2(3) . .
Ru C4 C5 C1 62.67(19) . .
C3 C4 C5 Ru -62.90(18) . .
C4 Ru C5 C1 -117.7(2) . .
C3 Ru C5 C1 -79.50(18) . .
C2 Ru C5 C1 -36.56(17) . .
Cl1 Ru C5 C1 -171.02(14) . .
Cl1 Ru C5 C1 85.32(16) 2_656 .
Cl2 Ru C5 C1 -21.3(2) . .
Ru Ru C5 C1 139.03(16) 2_656 .
C3 Ru C5 C4 38.20(17) . .
C2 Ru C5 C4 81.14(19) . .
C1 Ru C5 C4 117.7(2) . .
Cl1 Ru C5 C4 -53.31(19) . .
Cl1 Ru C5 C4 -156.97(16) 2_656 .
Cl2 Ru C5 C4 96.4(2) . .
Ru Ru C5 C4 -103.27(17) 2_656 .
